data_7130800
loop_
_publ_author_name
'Huffman, Zachary K.'
'Sperling, Joseph M.'
'Windorff, Cory J.'
'Long, Brian N.'
'Cordova, Lucas'
'Ramanantoanina, Harry'
'Celis-Barros, Cristian'
'Albrecht-Sch\"onzart, Thomas E.'

_publ_section_title
;
 Synthesis and characterization of a bimetallic americium(iii)
 pyrithionate coordination complex
;
_journal_name_full 'Chemical Communications'
_journal_paper_doi 10.1039/D2CC03352F
_journal_year 2022
_chemical_formula_moiety 'C15 H14 N3 O4 S3 Tb'
_chemical_formula_sum 'C15 H14 N3 O4 S3 Tb'
_chemical_formula_weight 555.39
_chemical_name_systematic '[Tb(mpo)2(mu-O-mpo)(H2O)]2'
_space_group_crystal_system monoclinic
_space_group_IT_number 14
_space_group_name_Hall '-P 2ybc'
_space_group_name_H-M_alt 'P 1 21/c 1'
_atom_sites_solution_hydrogens mixed
_atom_sites_solution_primary dual
_audit_creation_date 2021-10-06
_audit_creation_method
;
Olex2 1.3
(compiled 2020.11.12 svn.r5f609507 for OlexSys, GUI svn.r6403)
;
_audit_update_record
;
2022-06-14 deposited with the CCDC.	2022-09-15 downloaded from the CCDC.
;
_cell_angle_alpha 90
_cell_angle_beta 94.797(7)
_cell_angle_gamma 90
_cell_formula_units_Z 4
_cell_length_a 10.061(3)
_cell_length_b 9.949(3)
_cell_length_c 19.421(5)
_cell_measurement_reflns_used 9346
_cell_measurement_temperature 273.15
_cell_measurement_theta_max 27.53
_cell_measurement_theta_min 2.80
_cell_volume 1937.2(10)
_computing_cell_refinement 'SAINT V8.38A (Bruker, 2018)'
_computing_data_reduction 'SAINT V8.38A (Bruker, 2018)'
_computing_molecular_graphics 'Olex2 1.3 (Dolomanov et al., 2009)'
_computing_publication_material 'Olex2 1.3 (Dolomanov et al., 2009)'
_computing_structure_refinement 'SHELXL 2018/3 (Sheldrick, 2015)'
_computing_structure_solution 'SHELXT 2018/2 (Sheldrick, 2018)'
_diffrn_ambient_temperature 273.15
_diffrn_measured_fraction_theta_full 0.996
_diffrn_measured_fraction_theta_max 0.993
_diffrn_measurement_device_type 'Bruker APEX-II CCD'
_diffrn_measurement_method '\f and \w scans'
_diffrn_radiation_type MoK\a
_diffrn_radiation_wavelength 0.71073
_diffrn_reflns_av_R_equivalents 0.0331
_diffrn_reflns_av_unetI/netI 0.0097
_diffrn_reflns_Laue_measured_fraction_full 0.996
_diffrn_reflns_Laue_measured_fraction_max 0.993
_diffrn_reflns_limit_h_max 13
_diffrn_reflns_limit_h_min -13
_diffrn_reflns_limit_k_max 12
_diffrn_reflns_limit_k_min -12
_diffrn_reflns_limit_l_max 25
_diffrn_reflns_limit_l_min -25
_diffrn_reflns_number 101200
_diffrn_reflns_point_group_measured_fraction_full 0.996
_diffrn_reflns_point_group_measured_fraction_max 0.993
_diffrn_reflns_theta_full 25.242
_diffrn_reflns_theta_max 27.587
_diffrn_reflns_theta_min 2.801
_diffrn_source_current 1.0
_diffrn_source_power 0.05
_diffrn_source_voltage 50.0
_diffrn_standards_number 0
_exptl_absorpt_coefficient_mu 3.999
_exptl_absorpt_correction_T_max 0.7456
_exptl_absorpt_correction_T_min 0.5728
_exptl_absorpt_correction_type multi-scan
_exptl_absorpt_process_details
;
SADABS-2016/2 (Bruker,2016/2) was used for absorption correction.
wR2(int) was 0.0847 before and 0.0518 after correction.
The Ratio of minimum to maximum transmission is 0.7682.
The \l/2 correction factor is Not present.
;
_exptl_crystal_colour 'clear colourless'
_exptl_crystal_colour_lustre clear
_exptl_crystal_colour_primary colourless
_exptl_crystal_density_diffrn 1.904
_exptl_crystal_description irregular
_exptl_crystal_F_000 1080
_exptl_crystal_size_max 0.422
_exptl_crystal_size_mid 0.246
_exptl_crystal_size_min 0.203
_refine_diff_density_max 0.493
_refine_diff_density_min -0.826
_refine_diff_density_rms 0.078
_refine_ls_extinction_method none
_refine_ls_goodness_of_fit_ref 1.149
_refine_ls_hydrogen_treatment mixed
_refine_ls_matrix_type full
_refine_ls_number_parameters 240
_refine_ls_number_reflns 4455
_refine_ls_number_restraints 0
_refine_ls_restrained_S_all 1.149
_refine_ls_R_factor_all 0.0194
_refine_ls_R_factor_gt 0.0183
_refine_ls_shift/su_max 0.001
_refine_ls_shift/su_mean 0.000
_refine_ls_structure_factor_coef Fsqd
_refine_ls_weighting_details 'w=1/[\s^2^(Fo^2^)+(0.0167P)^2^+2.4056P] where P=(Fo^2^+2Fc^2^)/3'
_refine_ls_weighting_scheme calc
_refine_ls_wR_factor_gt 0.0442
_refine_ls_wR_factor_ref 0.0452
_reflns_Friedel_coverage 0.000
_reflns_number_gt 4286
_reflns_number_total 4455
_reflns_threshold_expression 'I > 2\s(I)'
_cod_data_source_file d2cc03352f2.cif
_cod_data_source_block b_CCDC3
_cod_original_cell_volume 1937.2(9)
_cod_database_code 7130800
_shelx_shelxl_version_number 2018/3
_shelx_space_group_comment
;
The symmetry employed for this shelxl refinement is uniquely defined
by the following loop, which should always be used as a source of
symmetry information in preference to the above space-group names.
They are only intended as comments.
;
_shelx_estimated_absorpt_t_max 0.497
_shelx_estimated_absorpt_t_min 0.283
_olex2_refinement_description
;
1. Fixed Uiso
 At 1.2 times of:
  All C(H) groups
 At 1.5 times of:
  All O(H,H) groups
2.a Rotating group:
 O4(H4A,H4B)
2.b Aromatic/amide H refined with riding coordinates:
 C15(H15), C2(H2), C12(H12), C14(H14), C3(H3), C5(H5), C13(H13), C4(H4),
 C10(H10), C7(H7), C8(H8)
;
_olex2_submission_special_instructions 'No special instructions were received'

loop_
_space_group_symop_operation_xyz
'x, y, z'
'-x, y+1/2, -z+1/2'
'-x, -y, -z'
'x, -y-1/2, z-1/2'

loop_
_atom_site_label
_atom_site_type_symbol
_atom_site_fract_x
_atom_site_fract_y
_atom_site_fract_z
_atom_site_U_iso_or_equiv
_atom_site_adp_type
_atom_site_occupancy
_atom_site_site_symmetry_order
_atom_site_calc_flag
_atom_site_refinement_flags_posn
_atom_site_refinement_flags_adp
_atom_site_refinement_flags_occupancy
_atom_site_disorder_assembly
_atom_site_disorder_group
Tb1 Tb 0.65421(2) 0.41479(2) 0.44894(2) 0.02429(4) Uani 1 1 d . . . . .
S1 S 0.92180(6) 0.40250(7) 0.40304(4) 0.03744(14) Uani 1 1 d . . . . .
S3 S 0.41390(7) 0.38857(8) 0.35342(3) 0.04085(15) Uani 1 1 d . . . . .
S2 S 0.62372(8) 0.13734(8) 0.42336(5) 0.05365(19) Uani 1 1 d . . . . .
O3 O 0.48867(16) 0.59344(16) 0.45516(8) 0.0272(3) Uani 1 1 d . . . . .
O4 O 0.76841(18) 0.57717(18) 0.52187(10) 0.0392(4) Uani 1 1 d . . . . .
H4A H 0.844862 0.545901 0.539698 0.059 Uiso 1 1 d R U . . .
H4B H 0.724732 0.592811 0.558048 0.059 Uiso 1 1 d R U . . .
O2 O 0.78091(18) 0.29089(18) 0.52873(9) 0.0378(4) Uani 1 1 d . . . . .
N3 N 0.44441(18) 0.6458(2) 0.39264(10) 0.0289(4) Uani 1 1 d . . . . .
O1 O 0.68622(18) 0.5442(3) 0.35456(12) 0.0590(7) Uani 1 1 d . . . . .
N1 N 0.7930(2) 0.5844(2) 0.32418(11) 0.0372(5) Uani 1 1 d . . . . .
N2 N 0.8069(2) 0.1596(2) 0.53061(13) 0.0435(5) Uani 1 1 d . . . . .
C15 C 0.4472(3) 0.7807(3) 0.38628(15) 0.0421(6) Uani 1 1 d . . . . .
H15 H 0.476635 0.833879 0.423885 0.050 Uiso 1 1 calc R U . . .
C1 C 0.9132(2) 0.5262(2) 0.34202(12) 0.0302(5) Uani 1 1 d . . . . .
C2 C 1.0217(3) 0.5751(3) 0.30721(16) 0.0454(7) Uani 1 1 d . . . . .
H2 H 1.106402 0.539804 0.318259 0.054 Uiso 1 1 calc R U . . .
C11 C 0.4055(2) 0.5598(3) 0.33994(12) 0.0342(5) Uani 1 1 d . . . . .
C12 C 0.3633(3) 0.6214(4) 0.27653(14) 0.0501(8) Uani 1 1 d . . . . .
H12 H 0.334377 0.567745 0.239020 0.060 Uiso 1 1 calc R U . . .
C14 C 0.4062(3) 0.8396(4) 0.32368(19) 0.0597(9) Uani 1 1 d . . . . .
H14 H 0.407209 0.932526 0.318701 0.072 Uiso 1 1 calc R U . . .
C3 C 1.0048(3) 0.6730(4) 0.25767(18) 0.0553(8) Uani 1 1 d . . . . .
H3 H 1.077311 0.703702 0.235437 0.066 Uiso 1 1 calc R U . . .
C5 C 0.7751(3) 0.6811(4) 0.27500(17) 0.0538(8) Uani 1 1 d . . . . .
H5 H 0.690534 0.717171 0.264479 0.065 Uiso 1 1 calc R U . . .
C6 C 0.7403(3) 0.0749(3) 0.4849(2) 0.0545(8) Uani 1 1 d . . . . .
C13 C 0.3635(3) 0.7582(4) 0.26862(17) 0.0617(10) Uani 1 1 d . . . . .
H13 H 0.335052 0.796237 0.226195 0.074 Uiso 1 1 calc R U . . .
C4 C 0.8790(3) 0.7259(4) 0.24096(18) 0.0592(9) Uani 1 1 d . . . . .
H4 H 0.865839 0.791330 0.206858 0.071 Uiso 1 1 calc R U . . .
C10 C 0.9005(4) 0.1182(4) 0.5804(2) 0.0702(11) Uani 1 1 d . . . . .
H10 H 0.943407 0.180225 0.610462 0.084 Uiso 1 1 calc R U . . .
C7 C 0.7724(4) -0.0619(4) 0.4930(3) 0.0964(18) Uani 1 1 d . . . . .
H7 H 0.728277 -0.124844 0.464037 0.116 Uiso 1 1 calc R U . . .
C9 C 0.9313(6) -0.0152(6) 0.5862(4) 0.116(2) Uani 1 1 d . . . . .
C8 C 0.8673(5) -0.1042(5) 0.5428(4) 0.127(3) Uani 1 1 d . . . . .
H8 H 0.887824 -0.195201 0.546799 0.152 Uiso 1 1 calc R U . . .
H9 H 1.006(6) -0.034(7) 0.616(3) 0.14(2) Uiso 1 1 d . . . . .

loop_
_atom_site_aniso_label
_atom_site_aniso_U_11
_atom_site_aniso_U_22
_atom_site_aniso_U_33
_atom_site_aniso_U_23
_atom_site_aniso_U_13
_atom_site_aniso_U_12
Tb1 0.02242(6) 0.02728(6) 0.02319(6) 0.00134(4) 0.00198(4) 0.00405(4)
S1 0.0264(3) 0.0422(3) 0.0445(3) 0.0129(3) 0.0077(2) 0.0105(2)
S3 0.0353(3) 0.0513(4) 0.0348(3) -0.0119(3) -0.0034(3) -0.0008(3)
S2 0.0541(4) 0.0351(4) 0.0698(5) -0.0119(3) -0.0063(4) -0.0014(3)
O3 0.0266(8) 0.0329(8) 0.0219(7) 0.0053(6) 0.0003(6) 0.0068(6)
O4 0.0284(9) 0.0389(10) 0.0496(11) -0.0106(8) 0.0000(8) 0.0005(7)
O2 0.0431(10) 0.0340(9) 0.0355(9) 0.0052(7) -0.0007(8) 0.0124(8)
N3 0.0209(8) 0.0398(11) 0.0261(9) 0.0107(8) 0.0022(7) 0.0057(8)
O1 0.0234(9) 0.0958(17) 0.0596(13) 0.0461(13) 0.0145(8) 0.0156(10)
N1 0.0226(9) 0.0534(14) 0.0363(11) 0.0148(9) 0.0059(8) 0.0057(9)
N2 0.0371(11) 0.0373(12) 0.0566(14) 0.0168(11) 0.0062(10) 0.0107(10)
C15 0.0349(13) 0.0424(14) 0.0495(15) 0.0170(12) 0.0075(11) 0.0072(11)
C1 0.0241(10) 0.0346(12) 0.0319(11) 0.0015(9) 0.0024(9) 0.0033(9)
C2 0.0242(12) 0.0567(18) 0.0567(17) 0.0128(13) 0.0121(11) 0.0025(11)
C11 0.0202(10) 0.0570(15) 0.0254(11) 0.0048(10) 0.0018(8) 0.0048(10)
C12 0.0299(13) 0.092(2) 0.0281(13) 0.0135(14) 0.0022(10) 0.0054(14)
C14 0.0460(17) 0.064(2) 0.070(2) 0.0430(18) 0.0121(15) 0.0107(15)
C3 0.0334(14) 0.068(2) 0.066(2) 0.0253(17) 0.0129(13) -0.0048(14)
C5 0.0330(14) 0.072(2) 0.0564(18) 0.0340(16) 0.0056(12) 0.0131(14)
C6 0.0400(15) 0.0311(14) 0.093(3) 0.0082(15) 0.0095(16) 0.0074(11)
C13 0.0387(15) 0.101(3) 0.0458(17) 0.0428(19) 0.0059(13) 0.0091(17)
C4 0.0433(16) 0.073(2) 0.062(2) 0.0381(17) 0.0088(14) 0.0028(15)
C10 0.061(2) 0.065(2) 0.082(3) 0.031(2) -0.0111(19) 0.0170(18)
C7 0.061(2) 0.0324(17) 0.192(6) 0.010(2) -0.012(3) 0.0030(16)
C9 0.080(3) 0.070(3) 0.190(6) 0.066(4) -0.029(4) 0.015(3)
C8 0.080(3) 0.043(2) 0.251(9) 0.050(4) -0.024(4) 0.015(2)

loop_
_atom_type_symbol
_atom_type_description
_atom_type_scat_dispersion_real
_atom_type_scat_dispersion_imag
_atom_type_scat_source
C C 0.0033 0.0016 'International Tables Vol C Tables 4.2.6.8 and 6.1.1.4'
H H 0.0000 0.0000 'International Tables Vol C Tables 4.2.6.8 and 6.1.1.4'
N N 0.0061 0.0033 'International Tables Vol C Tables 4.2.6.8 and 6.1.1.4'
O O 0.0106 0.0060 'International Tables Vol C Tables 4.2.6.8 and 6.1.1.4'
S S 0.1246 0.1234 'International Tables Vol C Tables 4.2.6.8 and 6.1.1.4'
Tb Tb -0.1723 4.1537 'International Tables Vol C Tables 4.2.6.8 and 6.1.1.4'

loop_
_geom_angle_atom_site_label_1
_geom_angle_atom_site_label_2
_geom_angle_atom_site_label_3
_geom_angle
_geom_angle_site_symmetry_1
_geom_angle_site_symmetry_3
_geom_angle_publ_flag
S1 Tb1 S3 122.52(3) . . ?
S2 Tb1 S1 89.70(2) . . ?
S2 Tb1 S3 74.30(2) . . ?
O3 Tb1 S1 134.22(4) . . ?
O3 Tb1 S1 148.16(4) 3_666 . ?
O3 Tb1 S3 64.35(4) . . ?
O3 Tb1 S3 88.44(4) 3_666 . ?
O3 Tb1 S2 131.02(4) . . ?
O3 Tb1 S2 92.25(4) 3_666 . ?
O3 Tb1 O3 62.67(6) . 3_666 ?
O4 Tb1 S1 78.33(5) . . ?
O4 Tb1 S3 140.18(5) . . ?
O4 Tb1 S2 144.12(5) . . ?
O4 Tb1 O3 76.95(6) . . ?
O4 Tb1 O3 81.66(6) . 3_666 ?
O2 Tb1 S1 72.95(5) . . ?
O2 Tb1 S3 139.90(5) . . ?
O2 Tb1 S2 68.72(5) . . ?
O2 Tb1 O3 78.21(6) . 3_666 ?
O2 Tb1 O3 134.63(6) . . ?
O2 Tb1 O4 75.42(7) . . ?
O2 Tb1 O1 137.77(7) . . ?
O1 Tb1 S1 65.27(5) . . ?
O1 Tb1 S3 72.95(6) . . ?
O1 Tb1 S2 115.55(8) . . ?
O1 Tb1 O3 76.85(7) . . ?
O1 Tb1 O3 139.51(7) . 3_666 ?
O1 Tb1 O4 90.09(9) . . ?
C1 S1 Tb1 100.84(8) . . ?
C11 S3 Tb1 92.02(8) . . ?
C6 S2 Tb1 99.99(11) . . ?
Tb1 O3 Tb1 117.33(6) . 3_666 ?
N3 O3 Tb1 114.03(12) . . ?
N3 O3 Tb1 121.49(12) . 3_666 ?
Tb1 O4 H4A 111.1 . . ?
Tb1 O4 H4B 110.5 . . ?
H4A O4 H4B 103.3 . . ?
N2 O2 Tb1 130.18(16) . . ?
O3 N3 C11 118.7(2) . . ?
C15 N3 O3 117.1(2) . . ?
C15 N3 C11 124.2(2) . . ?
N1 O1 Tb1 134.31(15) . . ?
O1 N1 C1 119.6(2) . . ?
O1 N1 C5 117.4(2) . . ?
C5 N1 C1 123.0(2) . . ?
O2 N2 C6 120.3(2) . . ?
O2 N2 C10 116.1(3) . . ?
C10 N2 C6 123.6(3) . . ?
N3 C15 H15 120.1 . . ?
N3 C15 C14 119.7(3) . . ?
C14 C15 H15 120.1 . . ?
N1 C1 S1 118.48(18) . . ?
N1 C1 C2 115.9(2) . . ?
C2 C1 S1 125.64(19) . . ?
C1 C2 H2 119.2 . . ?
C3 C2 C1 121.6(3) . . ?
C3 C2 H2 119.2 . . ?
N3 C11 S3 119.86(18) . . ?
N3 C11 C12 115.4(3) . . ?
C12 C11 S3 124.7(2) . . ?
C11 C12 H12 119.1 . . ?
C13 C12 C11 121.8(3) . . ?
C13 C12 H12 119.1 . . ?
C15 C14 H14 120.5 . . ?
C13 C14 C15 118.9(3) . . ?
C13 C14 H14 120.5 . . ?
C2 C3 H3 120.2 . . ?
C2 C3 C4 119.5(3) . . ?
C4 C3 H3 120.2 . . ?
N1 C5 H5 119.6 . . ?
N1 C5 C4 120.8(3) . . ?
C4 C5 H5 119.6 . . ?
N2 C6 S2 120.0(2) . . ?
N2 C6 C7 115.5(4) . . ?
C7 C6 S2 124.4(3) . . ?
C12 C13 C14 120.0(3) . . ?
C12 C13 H13 120.0 . . ?
C14 C13 H13 120.0 . . ?
C3 C4 H4 120.4 . . ?
C5 C4 C3 119.1(3) . . ?
C5 C4 H4 120.4 . . ?
N2 C10 H10 120.2 . . ?
N2 C10 C9 119.5(5) . . ?
C9 C10 H10 120.2 . . ?
C6 C7 H7 119.4 . . ?
C8 C7 C6 121.2(5) . . ?
C8 C7 H7 119.4 . . ?
C10 C9 H9 115(4) . . ?
C8 C9 C10 119.6(5) . . ?
C8 C9 H9 125(4) . . ?
C7 C8 H8 119.7 . . ?
C9 C8 C7 120.5(4) . . ?
C9 C8 H8 119.7 . . ?

loop_
_geom_bond_atom_site_label_1
_geom_bond_atom_site_label_2
_geom_bond_distance
_geom_bond_site_symmetry_2
_geom_bond_publ_flag
Tb1 S1 2.9083(9) . ?
Tb1 S3 2.9334(9) . ?
Tb1 S2 2.8169(10) . ?
Tb1 O3 2.4457(16) . ?
Tb1 O3 2.4473(16) 3_666 ?
Tb1 O4 2.3799(18) . ?
Tb1 O2 2.2836(17) . ?
Tb1 O1 2.285(2) . ?
S1 C1 1.706(2) . ?
S3 C11 1.725(3) . ?
S2 C6 1.719(4) . ?
O3 N3 1.361(2) . ?
O4 H4A 0.8739 . ?
O4 H4B 0.8733 . ?
O2 N2 1.332(3) . ?
N3 C15 1.348(3) . ?
N3 C11 1.366(3) . ?
O1 N1 1.330(3) . ?
N1 C1 1.359(3) . ?
N1 C5 1.357(3) . ?
N2 C6 1.359(4) . ?
N2 C10 1.357(4) . ?
C15 H15 0.9300 . ?
C15 C14 1.381(4) . ?
C1 C2 1.417(3) . ?
C2 H2 0.9300 . ?
C2 C3 1.370(4) . ?
C11 C12 1.409(4) . ?
C12 H12 0.9300 . ?
C12 C13 1.369(5) . ?
C14 H14 0.9300 . ?
C14 C13 1.381(6) . ?
C3 H3 0.9300 . ?
C3 C4 1.384(4) . ?
C5 H5 0.9300 . ?
C5 C4 1.358(4) . ?
C6 C7 1.405(4) . ?
C13 H13 0.9300 . ?
C4 H4 0.9300 . ?
C10 H10 0.9300 . ?
C10 C9 1.366(6) . ?
C7 H7 0.9300 . ?
C7 C8 1.367(7) . ?
C9 C8 1.348(9) . ?
C9 H9 0.93(6) . ?
C8 H8 0.9300 . ?

loop_
_geom_torsion_atom_site_label_1
_geom_torsion_atom_site_label_2
_geom_torsion_atom_site_label_3
_geom_torsion_atom_site_label_4
_geom_torsion
_geom_torsion_site_symmetry_1
_geom_torsion_site_symmetry_2
_geom_torsion_site_symmetry_3
_geom_torsion_site_symmetry_4
_geom_torsion_publ_flag
Tb1 S1 C1 N1 -7.4(2) . . . . ?
Tb1 S1 C1 C2 172.7(2) . . . . ?
Tb1 S3 C11 N3 -34.26(18) . . . . ?
Tb1 S3 C11 C12 144.2(2) . . . . ?
Tb1 S2 C6 N2 4.5(3) . . . . ?
Tb1 S2 C6 C7 -176.6(4) . . . . ?
Tb1 O3 N3 C15 -129.21(18) . . . . ?
Tb1 O3 N3 C15 81.2(2) 3_666 . . . ?
Tb1 O3 N3 C11 48.1(2) . . . . ?
Tb1 O3 N3 C11 -101.47(19) 3_666 . . . ?
Tb1 O2 N2 C6 -9.2(4) . . . . ?
Tb1 O2 N2 C10 171.6(2) . . . . ?
Tb1 O1 N1 C1 12.6(4) . . . . ?
Tb1 O1 N1 C5 -168.8(3) . . . . ?
S1 C1 C2 C3 178.5(3) . . . . ?
S3 C11 C12 C13 -177.6(2) . . . . ?
S2 C6 C7 C8 179.4(5) . . . . ?
O3 N3 C15 C14 178.7(2) . . . . ?
O3 N3 C11 S3 -0.3(3) . . . . ?
O3 N3 C11 C12 -178.91(19) . . . . ?
O2 N2 C6 S2 1.0(4) . . . . ?
O2 N2 C6 C7 -177.9(3) . . . . ?
O2 N2 C10 C9 179.2(4) . . . . ?
N3 C15 C14 C13 -0.3(4) . . . . ?
N3 C11 C12 C13 1.0(4) . . . . ?
O1 N1 C1 S1 0.2(4) . . . . ?
O1 N1 C1 C2 -179.9(3) . . . . ?
O1 N1 C5 C4 -179.0(3) . . . . ?
N1 C1 C2 C3 -1.3(4) . . . . ?
N1 C5 C4 C3 -0.9(6) . . . . ?
N2 C6 C7 C8 -1.7(7) . . . . ?
N2 C10 C9 C8 -0.8(9) . . . . ?
C15 N3 C11 S3 176.88(19) . . . . ?
C15 N3 C11 C12 -1.8(3) . . . . ?
C15 C14 C13 C12 -0.4(5) . . . . ?
C1 N1 C5 C4 -0.5(5) . . . . ?
C1 C2 C3 C4 0.0(6) . . . . ?
C2 C3 C4 C5 1.1(6) . . . . ?
C11 N3 C15 C14 1.5(4) . . . . ?
C11 C12 C13 C14 0.0(5) . . . . ?
C5 N1 C1 S1 -178.3(3) . . . . ?
C5 N1 C1 C2 1.6(4) . . . . ?
C6 N2 C10 C9 -0.1(6) . . . . ?
C6 C7 C8 C9 1.0(10) . . . . ?
C10 N2 C6 S2 -179.8(3) . . . . ?
C10 N2 C6 C7 1.3(5) . . . . ?
C10 C9 C8 C7 0.3(11) . . . . ?
